data_4518405
loop_
_publ_author_name
'Li, Yong-Zhi'
'Wang, Gang-Ding'
'Ma, Li-Na'
'Hou, Lei'
'Wang, Yao-Yu'
'Zhu, Zhonghua'

_publ_section_title
;
 Multiple Functions of Gas Separation and Vapor Adsorption in a New MOF
 with Open Tubular Channels.
;
_journal_issue 3
_journal_name_full 'ACS applied materials &amp; interfaces'
_journal_page_first 4102
_journal_page_last 4109
_journal_paper_doi 10.1021/acsami.0c21554
_journal_volume 13
_journal_year 2021
_chemical_formula_sum 'C18 H10 N2 Ni O4'
_chemical_formula_weight 376.99
_space_group_crystal_system tetragonal
_space_group_IT_number 120
_space_group_name_Hall 'I -4 -2c'
_space_group_name_H-M_alt 'I -4 c 2'
_atom_sites_solution_hydrogens geom
_audit_creation_method SHELXL-2014/7
_cell_angle_alpha 90
_cell_angle_beta 90
_cell_angle_gamma 90
_cell_formula_units_Z 16
_cell_length_a 22.9846(9)
_cell_length_b 22.9846(9)
_cell_length_c 23.4908(12)
_cell_measurement_reflns_used 42219
_cell_measurement_temperature 158(2)
_cell_measurement_theta_max 25.33
_cell_measurement_theta_min 2.98
_cell_volume 12410.0(9)
_computing_structure_refinement 'SHELXL-2014/7 (Sheldrick, 2014)'
_diffrn_ambient_temperature 158(2)
_diffrn_measured_fraction_theta_full 0.994
_diffrn_measured_fraction_theta_max 0.994
_diffrn_measurement_device_type 'Bruker APEX-II CCD'
_diffrn_radiation_type MoK\a
_diffrn_radiation_wavelength 0.71073
_diffrn_reflns_av_R_equivalents 0.1073
_diffrn_reflns_av_unetI/netI 0.0740
_diffrn_reflns_Laue_measured_fraction_full 0.994
_diffrn_reflns_Laue_measured_fraction_max 0.994
_diffrn_reflns_limit_h_max 26
_diffrn_reflns_limit_h_min -27
_diffrn_reflns_limit_k_max 25
_diffrn_reflns_limit_k_min -25
_diffrn_reflns_limit_l_max 28
_diffrn_reflns_limit_l_min -28
_diffrn_reflns_number 31579
_diffrn_reflns_point_group_measured_fraction_full 0.996
_diffrn_reflns_point_group_measured_fraction_max 0.996
_diffrn_reflns_theta_full 25.242
_diffrn_reflns_theta_max 25.319
_diffrn_reflns_theta_min 2.139
_exptl_absorpt_coefficient_mu 0.639
_exptl_absorpt_correction_type multi-scan
_exptl_absorpt_process_details sadabs
_exptl_crystal_colour green
_exptl_crystal_density_diffrn 0.807
_exptl_crystal_description block
_exptl_crystal_F_000 3072
_exptl_crystal_size_max 0.140
_exptl_crystal_size_mid 0.130
_exptl_crystal_size_min 0.110
_exptl_transmission_factor_max 0.7452
_exptl_transmission_factor_min 0.6830
_refine_diff_density_max 0.925
_refine_diff_density_min -0.583
_refine_diff_density_rms 0.088
_refine_ls_abs_structure_details
;
 Refined as an inversion twin.
;
_refine_ls_abs_structure_Flack 0.16(4)
_refine_ls_extinction_method none
_refine_ls_goodness_of_fit_ref 1.036
_refine_ls_hydrogen_treatment constr
_refine_ls_matrix_type full
_refine_ls_number_parameters 227
_refine_ls_number_reflns 5600
_refine_ls_number_restraints 98
_refine_ls_restrained_S_all 1.074
_refine_ls_R_factor_all 0.0892
_refine_ls_R_factor_gt 0.0653
_refine_ls_shift/su_max 0.000
_refine_ls_shift/su_mean 0.000
_refine_ls_structure_factor_coef Fsqd
_refine_ls_weighting_details 'w=1/[\s^2^(Fo^2^)+(0.1227P)^2^+15.9491P] where P=(Fo^2^+2Fc^2^)/3'
_refine_ls_weighting_scheme calc
_refine_ls_wR_factor_gt 0.1718
_refine_ls_wR_factor_ref 0.1952
_reflns_Friedel_coverage 0.877
_reflns_Friedel_fraction_full 0.998
_reflns_Friedel_fraction_max 0.997
_reflns_number_gt 4384
_reflns_number_total 5600
_reflns_threshold_expression 'I > 2\s(I)'
_cod_data_source_file am0c21554_si_002.cif
_cod_data_source_block k_sq
_cod_depositor_comments 'Adding full bibliography for 4518405.cif.'
_cod_original_cell_volume 12410.0(12)
_cod_database_code 4518405
_shelx_shelxl_version_number 2014/7
_shelx_space_group_comment
;
The symmetry employed for this shelxl refinement is uniquely defined
by the following loop, which should always be used as a source of
symmetry information in preference to the above space-group names.
They are only intended as comments.
;
_shelx_estimated_absorpt_t_min 0.916
_shelx_estimated_absorpt_t_max 0.933

loop_
_space_group_symop_operation_xyz
'x, y, z'
'-x, -y, z'
'y, -x, -z'
'-y, x, -z'
'x, -y, z+1/2'
'-x, y, z+1/2'
'y, x, -z+1/2'
'-y, -x, -z+1/2'
'x+1/2, y+1/2, z+1/2'
'-x+1/2, -y+1/2, z+1/2'
'y+1/2, -x+1/2, -z+1/2'
'-y+1/2, x+1/2, -z+1/2'
'x+1/2, -y+1/2, z+1'
'-x+1/2, y+1/2, z+1'
'y+1/2, x+1/2, -z+1'
'-y+1/2, -x+1/2, -z+1'

loop_
_atom_site_label
_atom_site_type_symbol
_atom_site_fract_x
_atom_site_fract_y
_atom_site_fract_z
_atom_site_U_iso_or_equiv
_atom_site_adp_type
_atom_site_occupancy
_atom_site_site_symmetry_order
_atom_site_calc_flag
_atom_site_refinement_flags_posn
_atom_site_refinement_flags_adp
_atom_site_refinement_flags_occupancy
_atom_site_disorder_assembly
_atom_site_disorder_group
Ni1 Ni 0.62071(4) 0.30920(4) 0.90401(4) 0.0259(3) Uani 1 1 d . . . . .
O4 O 0.3677(2) 0.3114(2) 0.4946(2) 0.0341(13) Uani 1 1 d . . . . .
O2 O 0.6373(3) 0.3121(3) 0.6208(2) 0.0433(16) Uani 1 1 d . . . . .
O1 O 0.5982(3) 0.3935(3) 0.5943(3) 0.0573(18) Uani 1 1 d . . . . .
O3 O 0.4497(2) 0.2826(3) 0.4536(2) 0.0359(14) Uani 1 1 d . . . . .
N2 N 0.2681(3) 0.1644(3) 0.5987(3) 0.0374(15) Uani 1 1 d D U . . .
N1 N 0.5851(3) 0.3004(3) 0.8246(3) 0.0375(17) Uani 1 1 d D U . . .
C9 C 0.5358(3) 0.2920(4) 0.7139(3) 0.043(2) Uani 1 1 d D U . . .
C3 C 0.5032(4) 0.3140(4) 0.5577(4) 0.053(3) Uani 1 1 d . U . . .
H3 H 0.5196 0.3310 0.5245 0.063 Uiso 1 1 calc R U . . .
C14 C 0.3694(3) 0.2310(4) 0.6006(4) 0.047(2) Uani 1 1 d D U . . .
C6 C 0.4532(3) 0.2677(4) 0.6524(4) 0.037(2) Uani 1 1 d . . . . .
H6 H 0.4351 0.2516 0.6852 0.044 Uiso 1 1 calc R U . . .
C7 C 0.5087(4) 0.2926(4) 0.6592(4) 0.042(2) Uani 1 1 d . . . . .
C5 C 0.4245(3) 0.2648(4) 0.6042(4) 0.046(2) Uani 1 1 d . . . . .
C8 C 0.4204(4) 0.2943(4) 0.4976(3) 0.039(2) Uani 1 1 d . . . . .
C2 C 0.5344(4) 0.3150(5) 0.6089(4) 0.053(3) Uani 1 1 d . . . . .
C4 C 0.4500(4) 0.2889(5) 0.5549(3) 0.051(3) Uani 1 1 d . . . . .
C1 C 0.5936(4) 0.3411(4) 0.6075(3) 0.041(2) Uani 1 1 d . . . . .
C16 C 0.2720(4) 0.2115(4) 0.6305(4) 0.078(3) Uani 1 1 d D U . . .
H16 H 0.2393 0.2223 0.6528 0.094 Uiso 1 1 calc R U . . .
C15 C 0.3213(4) 0.2465(5) 0.6334(5) 0.081(3) Uani 1 1 d D U . . .
H15 H 0.3222 0.2800 0.6570 0.097 Uiso 1 1 calc R U . . .
C18 C 0.3133(4) 0.1484(5) 0.5667(5) 0.078(3) Uani 1 1 d D U . . .
H18 H 0.3106 0.1146 0.5436 0.093 Uiso 1 1 calc R U . . .
C17 C 0.3647(5) 0.1810(5) 0.5669(5) 0.086(4) Uani 1 1 d D U . . .
H17 H 0.3966 0.1691 0.5440 0.104 Uiso 1 1 calc R U . . .
C12 C 0.5046(5) 0.3157(4) 0.7570(4) 0.078(3) Uani 1 1 d D U . . .
H12 H 0.4663 0.3297 0.7508 0.093 Uiso 1 1 calc R U . . .
C10 C 0.5928(4) 0.2705(4) 0.7237(4) 0.076(3) Uani 1 1 d D U . . .
H10 H 0.6153 0.2534 0.6943 0.091 Uiso 1 1 calc R U . . .
C13 C 0.5306(4) 0.3191(4) 0.8113(4) 0.074(3) Uani 1 1 d D U . . .
H13 H 0.5081 0.3359 0.8411 0.089 Uiso 1 1 calc R U . . .
C11 C 0.6141(4) 0.2761(4) 0.7804(4) 0.069(3) Uani 1 1 d D U . . .
H11 H 0.6520 0.2615 0.7878 0.082 Uiso 1 1 calc R U . . .

loop_
_atom_site_aniso_label
_atom_site_aniso_U_11
_atom_site_aniso_U_22
_atom_site_aniso_U_33
_atom_site_aniso_U_23
_atom_site_aniso_U_13
_atom_site_aniso_U_12
Ni1 0.0317(6) 0.0268(5) 0.0191(4) 0.0050(4) 0.0023(4) -0.0023(4)
O4 0.028(3) 0.054(4) 0.021(3) 0.004(2) -0.003(2) 0.005(3)
O2 0.032(3) 0.062(4) 0.036(3) 0.022(3) -0.016(3) -0.002(3)
O1 0.034(3) 0.088(5) 0.050(4) 0.025(4) 0.007(3) 0.006(3)
O3 0.027(3) 0.053(4) 0.028(3) 0.014(3) 0.004(2) 0.007(3)
N2 0.027(3) 0.037(4) 0.048(4) -0.006(4) 0.010(3) 0.008(3)
N1 0.025(4) 0.055(4) 0.032(4) 0.011(3) 0.002(3) 0.007(3)
C9 0.030(4) 0.079(6) 0.021(4) 0.012(4) 0.001(3) 0.002(4)
C3 0.038(5) 0.074(7) 0.046(5) 0.032(5) -0.004(4) -0.004(5)
C14 0.027(4) 0.058(5) 0.056(5) -0.003(5) 0.024(4) -0.009(4)
C6 0.030(4) 0.054(6) 0.026(4) 0.019(4) -0.001(3) -0.014(4)
C7 0.020(5) 0.069(6) 0.038(5) 0.032(5) -0.005(4) -0.008(4)
C5 0.017(4) 0.077(7) 0.046(5) 0.031(5) -0.006(4) -0.003(4)
C8 0.030(5) 0.072(6) 0.015(4) -0.006(4) -0.009(3) -0.006(4)
C2 0.019(4) 0.097(8) 0.044(5) 0.040(5) -0.012(4) -0.005(4)
C4 0.034(5) 0.106(8) 0.012(4) 0.014(5) -0.001(3) -0.022(5)
C1 0.028(5) 0.059(6) 0.037(5) 0.019(4) -0.009(4) -0.009(4)
C16 0.047(6) 0.067(6) 0.120(8) -0.031(6) 0.038(5) -0.011(5)
C15 0.046(6) 0.072(7) 0.124(8) -0.025(6) 0.034(6) -0.014(5)
C18 0.049(6) 0.071(6) 0.113(8) -0.037(6) 0.023(6) -0.004(5)
C17 0.058(6) 0.091(7) 0.111(8) -0.032(7) 0.033(6) 0.001(6)
C12 0.077(7) 0.107(8) 0.050(5) 0.003(6) -0.008(5) 0.013(7)
C10 0.074(7) 0.102(8) 0.052(5) 0.011(5) 0.002(5) 0.009(6)
C13 0.073(7) 0.090(7) 0.059(6) 0.007(6) -0.007(5) 0.004(6)
C11 0.056(6) 0.093(7) 0.057(6) 0.002(5) -0.010(5) 0.001(5)

loop_
_atom_type_symbol
_atom_type_description
_atom_type_scat_dispersion_real
_atom_type_scat_dispersion_imag
_atom_type_scat_source
C C 0.0033 0.0016 'International Tables Vol C Tables 4.2.6.8 and 6.1.1.4'
H H 0.0000 0.0000 'International Tables Vol C Tables 4.2.6.8 and 6.1.1.4'
N N 0.0061 0.0033 'International Tables Vol C Tables 4.2.6.8 and 6.1.1.4'
Ni Ni 0.3393 1.1124 'International Tables Vol C Tables 4.2.6.8 and 6.1.1.4'
O O 0.0106 0.0060 'International Tables Vol C Tables 4.2.6.8 and 6.1.1.4'

loop_
_geom_angle_atom_site_label_1
_geom_angle_atom_site_label_2
_geom_angle_atom_site_label_3
_geom_angle
_geom_angle_site_symmetry_1
_geom_angle_site_symmetry_3
_geom_angle_publ_flag
N2 Ni1 N1 94.7(3) 11_556 . ?
N2 Ni1 O2 98.2(2) 11_556 8_666 ?
N1 Ni1 O2 95.8(3) . 8_666 ?
N2 Ni1 O3 98.3(2) 11_556 6_655 ?
N1 Ni1 O3 99.8(2) . 6_655 ?
O2 Ni1 O3 156.3(2) 8_666 6_655 ?
N2 Ni1 O4 89.4(2) 11_556 6_655 ?
N1 Ni1 O4 162.9(2) . 6_655 ?
O2 Ni1 O4 100.0(2) 8_666 6_655 ?
O3 Ni1 O4 63.2(2) 6_655 6_655 ?
N2 Ni1 O1 159.2(3) 11_556 8_666 ?
N1 Ni1 O1 93.1(3) . 8_666 ?
O2 Ni1 O1 61.9(3) 8_666 8_666 ?
O3 Ni1 O1 99.3(3) 6_655 8_666 ?
O4 Ni1 O1 88.7(3) 6_655 8_666 ?
N2 Ni1 C1 128.5(3) 11_556 8_666 ?
N1 Ni1 C1 97.8(3) . 8_666 ?
O2 Ni1 C1 31.0(3) 8_666 8_666 ?
O3 Ni1 C1 128.0(3) 6_655 8_666 ?
O4 Ni1 C1 92.5(2) 6_655 8_666 ?
O1 Ni1 C1 31.0(3) 8_666 8_666 ?
N2 Ni1 C8 95.6(3) 11_556 6_655 ?
N1 Ni1 C8 131.1(3) . 6_655 ?
O2 Ni1 C8 129.5(3) 8_666 6_655 ?
O3 Ni1 C8 31.4(3) 6_655 6_655 ?
O4 Ni1 C8 31.8(2) 6_655 6_655 ?
O1 Ni1 C8 93.7(3) 8_666 6_655 ?
C1 Ni1 C8 112.0(3) 8_666 6_655 ?
C8 O4 Ni1 85.9(4) . 6_654 ?
C1 O2 Ni1 90.6(5) . 8_666 ?
C1 O1 Ni1 86.1(5) . 8_666 ?
C8 O3 Ni1 88.9(5) . 6_654 ?
C16 N2 C18 119.4(8) . . ?
C16 N2 Ni1 118.9(5) . 12_546 ?
C18 N2 Ni1 121.6(6) . 12_546 ?
C11 N1 C13 114.1(8) . . ?
C11 N1 Ni1 122.9(6) . . ?
C13 N1 Ni1 123.1(6) . . ?
C12 C9 C10 120.4(7) . . ?
C12 C9 C7 115.9(8) . . ?
C10 C9 C7 123.6(8) . . ?
C4 C3 C2 120.8(8) . . ?
C4 C3 H3 119.6 . . ?
C2 C3 H3 119.6 . . ?
C15 C14 C17 117.4(9) . . ?
C15 C14 C5 120.6(8) . . ?
C17 C14 C5 121.9(8) . . ?
C5 C6 C7 125.0(8) . . ?
C5 C6 H6 117.5 . . ?
C7 C6 H6 117.5 . . ?
C6 C7 C2 115.6(8) . . ?
C6 C7 C9 119.6(7) . . ?
C2 C7 C9 124.8(8) . . ?
C6 C5 C4 118.7(8) . . ?
C6 C5 C14 120.1(8) . . ?
C4 C5 C14 120.8(8) . . ?
O3 C8 O4 121.8(7) . . ?
O3 C8 C4 118.1(8) . . ?
O4 C8 C4 120.1(7) . . ?
O3 C8 Ni1 59.6(4) . 6_654 ?
O4 C8 Ni1 62.3(4) . 6_654 ?
C4 C8 Ni1 175.1(7) . 6_654 ?
C3 C2 C7 119.7(8) . . ?
C3 C2 C1 117.2(8) . . ?
C7 C2 C1 123.1(8) . . ?
C3 C4 C5 120.2(8) . . ?
C3 C4 C8 114.4(7) . . ?
C5 C4 C8 125.2(8) . . ?
O2 C1 O1 120.7(8) . . ?
O2 C1 C2 121.1(8) . . ?
O1 C1 C2 118.1(8) . . ?
O2 C1 Ni1 58.4(4) . 8_666 ?
O1 C1 Ni1 62.8(4) . 8_666 ?
C2 C1 Ni1 174.3(7) . 8_666 ?
N2 C16 C15 123.9(9) . . ?
N2 C16 H16 118.0 . . ?
C15 C16 H16 118.0 . . ?
C16 C15 C14 118.2(10) . . ?
C16 C15 H15 120.9 . . ?
C14 C15 H15 120.9 . . ?
N2 C18 C17 120.6(10) . . ?
N2 C18 H18 119.7 . . ?
C17 C18 H18 119.7 . . ?
C18 C17 C14 120.5(10) . . ?
C18 C17 H17 119.8 . . ?
C14 C17 H17 119.8 . . ?
C9 C12 C13 118.4(9) . . ?
C9 C12 H12 120.8 . . ?
C13 C12 H12 120.8 . . ?
C9 C10 C11 116.1(9) . . ?
C9 C10 H10 122.0 . . ?
C11 C10 H10 122.0 . . ?
N1 C13 C12 125.3(9) . . ?
N1 C13 H13 117.3 . . ?
C12 C13 H13 117.3 . . ?
N1 C11 C10 125.7(10) . . ?
N1 C11 H11 117.1 . . ?
C10 C11 H11 117.1 . . ?

loop_
_geom_bond_atom_site_label_1
_geom_bond_atom_site_label_2
_geom_bond_distance
_geom_bond_site_symmetry_2
_geom_bond_publ_flag
Ni1 N2 2.041(6) 11_556 ?
Ni1 N1 2.047(7) . ?
Ni1 O2 2.058(6) 8_666 ?
Ni1 O3 2.086(5) 6_655 ?
Ni1 O4 2.146(5) 6_655 ?
Ni1 O1 2.155(6) 8_666 ?
Ni1 C1 2.416(8) 8_666 ?
Ni1 C8 2.418(7) 6_655 ?
O4 C8 1.278(10) . ?
O4 Ni1 2.146(5) 6_654 ?
O2 C1 1.245(11) . ?
O2 Ni1 2.058(6) 8_666 ?
O1 C1 1.248(11) . ?
O1 Ni1 2.155(6) 8_666 ?
O3 C8 1.261(10) . ?
O3 Ni1 2.086(5) 6_654 ?
N2 C16 1.319(10) . ?
N2 C18 1.335(10) . ?
N2 Ni1 2.041(6) 12_546 ?
N1 C11 1.355(10) . ?
N1 C13 1.362(10) . ?
C9 C12 1.355(10) . ?
C9 C10 1.418(10) . ?
C9 C7 1.428(11) . ?
C3 C4 1.354(14) . ?
C3 C2 1.400(13) . ?
C3 H3 0.9500 . ?
C14 C15 1.393(10) . ?
C14 C17 1.400(11) . ?
C14 C5 1.488(11) . ?
C6 C5 1.312(12) . ?
C6 C7 1.408(12) . ?
C6 H6 0.9500 . ?
C7 C2 1.419(12) . ?
C5 C4 1.411(11) . ?
C8 C4 1.512(11) . ?
C8 Ni1 2.418(7) 6_654 ?
C2 C1 1.487(12) . ?
C1 Ni1 2.416(8) 8_666 ?
C16 C15 1.390(11) . ?
C16 H16 0.9500 . ?
C15 H15 0.9500 . ?
C18 C17 1.397(11) . ?
C18 H18 0.9500 . ?
C17 H17 0.9500 . ?
C12 C13 1.411(10) . ?
C12 H12 0.9500 . ?
C10 C11 1.424(10) . ?
C10 H10 0.9500 . ?
C13 H13 0.9500 . ?
C11 H11 0.9500 . ?
